data_4100620
loop_
_publ_author_name
'Price, C.P.'
'Grzesiak, A.L.'
'Matzger, A.J.'

_journal_name_full 'Journal of the American Chemical Society'
_journal_paper_doi 10.1021/ja042561m
_journal_year 2005
_chemical_formula_sum 'C10 H11 N3 O3 S'
_chemical_formula_weight 253.28
_chemical_name_common sulfamethoxazole
_space_group_IT_number 14
_symmetry_cell_setting monoclinic
_symmetry_space_group_name_Hall '-P 2ybc'
_symmetry_space_group_name_H-M 'P 1 21/c 1'
_cell_angle_alpha 90.00
_cell_angle_beta 107.106(5)
_cell_angle_gamma 90.00
_cell_formula_units_Z 4
_cell_length_a 11.640(3)
_cell_length_b 6.8189(19)
_cell_length_c 15.419(4)
_cell_measurement_temperature 153(2)
_cell_volume 1169.7(6)
_diffrn_ambient_temperature 153(2)
_exptl_crystal_density_diffrn 1.438
_cod_original_sg_symbol_H-M 'P 21/c'
_cod_database_code 4100620

loop_
_symmetry_equiv_pos_as_xyz
'x, y, z'
'-x, y+1/2, -z+1/2'
'-x, -y, -z'
'x, -y-1/2, z-1/2'

loop_
_atom_site_label
_atom_site_type_symbol
_atom_site_fract_x
_atom_site_fract_y
_atom_site_fract_z
_atom_site_U_iso_or_equiv
_atom_site_adp_type
_atom_site_occupancy
_atom_site_symmetry_multiplicity
_atom_site_calc_flag
_atom_site_refinement_flags
_atom_site_disorder_assembly
_atom_site_disorder_group
S1 S 0.20144(14) 0.17536(17) 0.92564(8) 0.0360(4) Uani 1 1 d . . .
N1 N 0.1115(5) -0.1505(7) 0.5561(3) 0.0411(12) Uani 1 1 d . . .
N2 N 0.3476(4) 0.1652(5) 0.9684(3) 0.0352(11) Uani 1 1 d D . .
N3 N 0.5346(5) 0.1919(6) 0.9422(3) 0.0410(11) Uani 1 1 d . . .
O1 O 0.1590(4) 0.0490(5) 0.9836(3) 0.0467(10) Uani 1 1 d . . .
O2 O 0.1686(4) 0.3799(5) 0.9180(2) 0.0420(10) Uani 1 1 d . . .
O3 O 0.5930(4) 0.3275(5) 0.8988(3) 0.0435(10) Uani 1 1 d . . .
C1 C 0.1302(5) -0.0757(7) 0.6411(3) 0.0356(12) Uani 1 1 d . . .
C2 C 0.1611(6) -0.1999(7) 0.7189(4) 0.0419(13) Uani 1 1 d . . .
H2 H 0.1685 -0.3370 0.7111 0.050 Uiso 1 1 calc R . .
C3 C 0.1805(5) -0.1256(7) 0.8048(4) 0.0386(13) Uani 1 1 d . . .
H3 H 0.2031 -0.2104 0.8559 0.046 Uiso 1 1 calc R . .
C4 C 0.1667(5) 0.0769(7) 0.8165(3) 0.0355(12) Uani 1 1 d . . .
C5 C 0.1322(5) 0.2001(7) 0.7411(3) 0.0360(12) Uani 1 1 d . . .
H5 H 0.1213 0.3363 0.7489 0.043 Uiso 1 1 calc R . .
C6 C 0.1138(5) 0.1250(7) 0.6556(4) 0.0369(12) Uani 1 1 d . . .
H6 H 0.0894 0.2105 0.6049 0.044 Uiso 1 1 calc R . .
C7 C 0.4271(5) 0.2628(7) 0.9303(3) 0.0328(12) Uani 1 1 d . . .
C8 C 0.4096(5) 0.4425(7) 0.8803(3) 0.0355(12) Uani 1 1 d . . .
H8 H 0.3391 0.5209 0.8624 0.043 Uiso 1 1 calc R . .
C9 C 0.5153(5) 0.4750(7) 0.8645(4) 0.0398(13) Uani 1 1 d . . .
C10 C 0.5599(6) 0.6308(7) 0.8139(4) 0.0461(14) Uani 1 1 d . . .
H10A H 0.4968 0.7293 0.7913 0.069 Uiso 1 1 calc R . .
H10B H 0.5807 0.5715 0.7626 0.069 Uiso 1 1 calc R . .
H10C H 0.6312 0.6936 0.8546 0.069 Uiso 1 1 calc R . .
H1B H 0.123(6) -0.064(10) 0.515(5) 0.055(18) Uiso 1 1 d . . .
H2A H 0.384(7) 0.048(8) 1.004(6) 0.12(3) Uiso 1 1 d D . .
H1A H 0.128(10) -0.268(16) 0.554(9) 0.14(4) Uiso 1 1 d . . .

loop_
_atom_site_aniso_label
_atom_site_aniso_U_11
_atom_site_aniso_U_22
_atom_site_aniso_U_33
_atom_site_aniso_U_23
_atom_site_aniso_U_13
_atom_site_aniso_U_12
S1 0.0576(9) 0.0262(6) 0.0299(6) 0.0064(5) 0.0219(6) 0.0074(6)
N1 0.061(3) 0.031(2) 0.032(2) -0.0023(19) 0.016(2) 0.000(2)
N2 0.066(3) 0.0219(18) 0.0230(19) 0.0054(15) 0.022(2) 0.0043(19)
N3 0.052(3) 0.033(2) 0.039(2) 0.0103(18) 0.017(2) 0.007(2)
O1 0.070(3) 0.0381(19) 0.042(2) 0.0122(16) 0.032(2) 0.0084(18)
O2 0.065(3) 0.0301(18) 0.0362(19) 0.0050(14) 0.0225(19) 0.0146(17)
O3 0.049(3) 0.0390(19) 0.043(2) 0.0103(16) 0.0131(19) 0.0045(17)
C1 0.043(3) 0.029(2) 0.034(3) -0.0001(19) 0.010(2) -0.004(2)
C2 0.064(4) 0.021(2) 0.043(3) 0.004(2) 0.020(3) 0.003(2)
C3 0.062(4) 0.023(2) 0.035(3) 0.0094(19) 0.021(3) 0.007(2)
C4 0.045(3) 0.028(2) 0.038(3) 0.0023(19) 0.019(2) 0.002(2)
C5 0.054(4) 0.023(2) 0.032(2) 0.0047(18) 0.014(2) -0.001(2)
C6 0.048(3) 0.027(2) 0.034(3) 0.0090(19) 0.009(2) -0.002(2)
C7 0.051(4) 0.026(2) 0.020(2) 0.0028(17) 0.009(2) 0.002(2)
C8 0.054(4) 0.027(2) 0.024(2) 0.0026(18) 0.009(2) 0.006(2)
C9 0.053(4) 0.028(2) 0.034(3) -0.002(2) 0.005(3) 0.004(2)
C10 0.067(4) 0.035(3) 0.036(3) 0.007(2) 0.015(3) -0.001(3)

loop_
_geom_bond_atom_site_label_1
_geom_bond_atom_site_label_2
_geom_bond_distance
_geom_bond_site_symmetry_2
_geom_bond_publ_flag
S1 O1 1.430(4) . ?
S1 O2 1.442(4) . ?
S1 N2 1.635(5) . ?
S1 C4 1.745(5) . ?
N1 C1 1.363(7) . ?
N2 C7 1.401(7) . ?
N3 C7 1.303(7) . ?
N3 O3 1.426(6) . ?
O3 C9 1.351(6) . ?
C1 C6 1.409(7) . ?
C1 C2 1.425(7) . ?
C2 C3 1.373(8) . ?
C3 C4 1.408(6) . ?
C4 C5 1.395(7) . ?
C5 C6 1.371(7) . ?
C7 C8 1.430(6) . ?
C8 C9 1.342(8) . ?
C9 C10 1.499(8) . ?

loop_
_cod_related_entry_id
_cod_related_entry_database
_cod_related_entry_code
1 ChemSpider 5138
